data_7125773
loop_
_publ_author_name
'Song, Zengqiang'
'Ding, Chaochao'
'Wang, Shaoli'
'Dai, Qian'
'Sheng, Yaoguang'
'Zheng, Zhilong'
'Liang, Guang'

_publ_section_title
;
 Metal-free regioselective C-H chalcogenylation of
 coumarins/(hetero)arenes at ambient temperature.
;
_journal_issue 12
_journal_name_full 'Chemical communications (Cambridge, England)'
_journal_page_first 1847
_journal_page_last 1850
_journal_paper_doi 10.1039/c9cc09001k
_journal_volume 56
_journal_year 2020
_chemical_formula_moiety 'C15 H10 O2 Se'
_chemical_formula_sum 'C15 H10 O2 Se'
_chemical_formula_weight 301.19
_space_group_crystal_system monoclinic
_space_group_IT_number 14
_space_group_name_Hall '-P 2ybc'
_space_group_name_H-M_alt 'P 1 21/c 1'
_atom_sites_solution_hydrogens geom
_atom_sites_solution_primary dual
_audit_creation_date 2019-06-07
_audit_creation_method
;
Olex2 1.2-alpha
(compiled 2018.07.26 svn.r3523 for OlexSys, GUI svn.r5532)
;
_audit_update_record
;
2019-07-31 deposited with the CCDC.	2020-01-10 downloaded from the CCDC.
;
_cell_angle_alpha 90
_cell_angle_beta 108.104(8)
_cell_angle_gamma 90
_cell_formula_units_Z 4
_cell_length_a 14.7843(10)
_cell_length_b 6.4537(5)
_cell_length_c 13.8723(11)
_cell_measurement_reflns_used 1275
_cell_measurement_temperature 293(2)
_cell_measurement_theta_max 24.6830
_cell_measurement_theta_min 4.2250
_cell_volume 1258.08(17)
_computing_molecular_graphics 'Olex2 (Dolomanov et al., 2009)'
_computing_publication_material 'Olex2 (Dolomanov et al., 2009)'
_computing_structure_refinement 'ShelXL (Sheldrick, 2015)'
_computing_structure_solution 'ShelXT (Sheldrick, 2015)'
_diffrn_ambient_temperature 293(2)
_diffrn_detector_area_resol_mean 16.0892
_diffrn_measured_fraction_theta_full 0.998
_diffrn_measured_fraction_theta_max 0.863
_diffrn_measurement_device_type 'SuperNova, Single source at offset/far, Eos'
_diffrn_measurement_method '\w scans'
_diffrn_radiation_type MoK\a
_diffrn_radiation_wavelength 0.71073
_diffrn_reflns_av_R_equivalents 0.0321
_diffrn_reflns_av_unetI/netI 0.0588
_diffrn_reflns_Laue_measured_fraction_full 0.998
_diffrn_reflns_Laue_measured_fraction_max 0.863
_diffrn_reflns_limit_h_max 20
_diffrn_reflns_limit_h_min -10
_diffrn_reflns_limit_k_max 4
_diffrn_reflns_limit_k_min -8
_diffrn_reflns_limit_l_max 16
_diffrn_reflns_limit_l_min -17
_diffrn_reflns_number 5395
_diffrn_reflns_point_group_measured_fraction_full 0.998
_diffrn_reflns_point_group_measured_fraction_max 0.863
_diffrn_reflns_theta_full 26.000
_diffrn_reflns_theta_max 28.999
_diffrn_reflns_theta_min 3.474
_diffrn_source 'micro-focus sealed X-ray tube'
_exptl_absorpt_coefficient_mu 2.974
_exptl_absorpt_correction_T_max 1.00000
_exptl_absorpt_correction_T_min 0.55031
_exptl_absorpt_correction_type multi-scan
_exptl_absorpt_process_details
;
CrysAlisPro 1.171.39.46e (Rigaku Oxford Diffraction, 2018)
Empirical absorption correction using spherical harmonics,
 implemented in SCALE3 ABSPACK scaling algorithm.
;
_exptl_crystal_colour colorless
_exptl_crystal_density_diffrn 1.590
_exptl_crystal_description block
_exptl_crystal_F_000 600
_exptl_crystal_size_max 0.45
_exptl_crystal_size_mid 0.4
_exptl_crystal_size_min 0.28
_refine_diff_density_max 0.666
_refine_diff_density_min -0.585
_refine_diff_density_rms 0.065
_refine_ls_extinction_method none
_refine_ls_goodness_of_fit_ref 1.052
_refine_ls_hydrogen_treatment constr
_refine_ls_matrix_type full
_refine_ls_number_parameters 163
_refine_ls_number_reflns 2878
_refine_ls_number_restraints 0
_refine_ls_restrained_S_all 1.052
_refine_ls_R_factor_all 0.1220
_refine_ls_R_factor_gt 0.0596
_refine_ls_shift/su_max 0.001
_refine_ls_shift/su_mean 0.000
_refine_ls_structure_factor_coef Fsqd
_refine_ls_weighting_details 'w=1/[\s^2^(Fo^2^)+(0.0436P)^2^+0.7927P] where P=(Fo^2^+2Fc^2^)/3'
_refine_ls_weighting_scheme calc
_refine_ls_wR_factor_gt 0.1141
_refine_ls_wR_factor_ref 0.1453
_reflns_Friedel_coverage 0.000
_reflns_number_gt 1526
_reflns_number_total 2878
_reflns_threshold_expression 'I > 2\s(I)'
_cod_data_source_file c9cc09001k2.cif
_cod_data_source_block dcc-181-8
_cod_depositor_comments 'Adding full bibliography for 7125773.cif.'
_cod_original_cell_volume 1258.09(17)
_cod_database_code 7125773
_shelx_shelxl_version_number 2014/7
_shelx_space_group_comment
;
The symmetry employed for this shelxl refinement is uniquely defined
by the following loop, which should always be used as a source of
symmetry information in preference to the above space-group names.
They are only intended as comments.
;
_olex2_refinement_description
;
1. Fixed Uiso
 At 1.2 times of:
  All C(H) groups
2.a Aromatic/amide H refined with riding coordinates:
 C8(H8), C10(H10), C13(H13), C5(H5), C3(H3), C12(H12), C1(H1), C11(H11),
 C4(H4), C2(H2)
;
_olex2_submission_special_instructions 'No special instructions were received'

loop_
_space_group_symop_operation_xyz
'x, y, z'
'-x, y+1/2, -z+1/2'
'-x, -y, -z'
'x, -y-1/2, z-1/2'

loop_
_atom_site_label
_atom_site_type_symbol
_atom_site_fract_x
_atom_site_fract_y
_atom_site_fract_z
_atom_site_U_iso_or_equiv
_atom_site_adp_type
_atom_site_occupancy
_atom_site_site_symmetry_order
_atom_site_calc_flag
_atom_site_refinement_flags_posn
Se1 Se 0.15335(4) 0.35802(10) 0.50499(4) 0.0847(3) Uani 1 1 d .
O1 O 0.4272(3) 0.1672(5) 0.5535(3) 0.0741(10) Uani 1 1 d .
O2 O 0.2870(3) 0.0321(7) 0.4799(3) 0.1075(15) Uani 1 1 d .
C9 C 0.4455(3) 0.5149(8) 0.6188(3) 0.0536(11) Uani 1 1 d .
C8 C 0.3437(3) 0.5299(8) 0.5907(3) 0.0563(11) Uani 1 1 d .
H8 H 0.3157 0.6517 0.6033 0.068 Uiso 1 1 calc R
C6 C 0.1326(3) 0.5523(9) 0.5998(4) 0.0639(13) Uani 1 1 d .
C7 C 0.2886(3) 0.3687(8) 0.5461(3) 0.0592(12) Uani 1 1 d .
C14 C 0.4846(4) 0.3303(8) 0.5995(3) 0.0610(13) Uani 1 1 d .
C10 C 0.5072(3) 0.6749(8) 0.6642(3) 0.0655(13) Uani 1 1 d .
H10 H 0.4827 0.8011 0.6770 0.079 Uiso 1 1 calc R
C13 C 0.5814(4) 0.3004(10) 0.6249(4) 0.0793(16) Uani 1 1 d .
H13 H 0.6062 0.1753 0.6114 0.095 Uiso 1 1 calc R
C15 C 0.3305(4) 0.1793(9) 0.5234(4) 0.0748(15) Uani 1 1 d .
C5 C 0.1437(4) 0.4914(10) 0.6981(4) 0.0808(16) Uani 1 1 d .
H5 H 0.1640 0.3575 0.7185 0.097 Uiso 1 1 calc R
C3 C 0.0919(4) 0.8213(12) 0.7353(5) 0.0909(19) Uani 1 1 d .
H3 H 0.0772 0.9115 0.7806 0.109 Uiso 1 1 calc R
C12 C 0.6406(4) 0.4614(12) 0.6711(4) 0.0854(18) Uani 1 1 d .
H12 H 0.7062 0.4436 0.6897 0.102 Uiso 1 1 calc R
C1 C 0.1021(4) 0.7496(11) 0.5714(4) 0.0825(16) Uani 1 1 d .
H1 H 0.0960 0.7940 0.5059 0.099 Uiso 1 1 calc R
C11 C 0.6041(4) 0.6477(10) 0.6902(4) 0.0809(17) Uani 1 1 d .
H11 H 0.6449 0.7551 0.7206 0.097 Uiso 1 1 calc R
C4 C 0.1252(4) 0.6263(12) 0.7659(5) 0.0900(19) Uani 1 1 d .
H4 H 0.1352 0.5854 0.8326 0.108 Uiso 1 1 calc R
C2 C 0.0804(4) 0.8826(10) 0.6378(6) 0.0948(19) Uani 1 1 d .
H2 H 0.0579 1.0149 0.6167 0.114 Uiso 1 1 calc R

loop_
_atom_site_aniso_label
_atom_site_aniso_U_11
_atom_site_aniso_U_22
_atom_site_aniso_U_33
_atom_site_aniso_U_23
_atom_site_aniso_U_13
_atom_site_aniso_U_12
Se1 0.0562(4) 0.1079(6) 0.0862(5) -0.0169(3) 0.0168(3) -0.0111(3)
O1 0.076(3) 0.068(2) 0.084(2) -0.0131(19) 0.033(2) 0.010(2)
O2 0.099(3) 0.087(3) 0.140(4) -0.052(3) 0.041(3) -0.018(3)
C9 0.051(3) 0.062(3) 0.050(2) 0.000(2) 0.019(2) 0.003(2)
C8 0.054(3) 0.056(3) 0.062(3) 0.002(2) 0.023(2) 0.010(3)
C6 0.038(2) 0.082(4) 0.070(3) 0.008(3) 0.015(2) -0.003(3)
C7 0.055(3) 0.067(3) 0.057(3) 0.000(2) 0.019(2) 0.002(3)
C14 0.060(3) 0.075(4) 0.055(3) -0.003(2) 0.028(2) 0.007(3)
C10 0.055(3) 0.077(4) 0.066(3) -0.003(3) 0.021(2) -0.002(3)
C13 0.072(4) 0.095(4) 0.080(4) 0.000(3) 0.038(3) 0.027(3)
C15 0.074(4) 0.081(4) 0.075(3) -0.018(3) 0.030(3) -0.003(3)
C5 0.069(4) 0.097(4) 0.081(4) 0.018(4) 0.029(3) 0.011(3)
C3 0.051(3) 0.121(6) 0.100(5) -0.023(4) 0.023(3) -0.004(3)
C12 0.052(3) 0.138(6) 0.069(3) 0.005(4) 0.021(3) 0.013(4)
C1 0.075(4) 0.091(4) 0.080(4) 0.018(4) 0.022(3) 0.014(4)
C11 0.058(3) 0.115(5) 0.069(3) -0.015(3) 0.019(3) -0.013(3)
C4 0.065(4) 0.130(6) 0.075(4) 0.011(4) 0.022(3) 0.002(4)
C2 0.074(4) 0.076(4) 0.126(6) 0.008(4) 0.019(4) 0.015(3)

loop_
_atom_type_symbol
_atom_type_description
_atom_type_scat_dispersion_real
_atom_type_scat_dispersion_imag
_atom_type_scat_source
C C 0.0033 0.0016 'International Tables Vol C Tables 4.2.6.8 and 6.1.1.4'
H H 0.0000 0.0000 'International Tables Vol C Tables 4.2.6.8 and 6.1.1.4'
O O 0.0106 0.0060 'International Tables Vol C Tables 4.2.6.8 and 6.1.1.4'
Se Se -0.0929 2.2259 'International Tables Vol C Tables 4.2.6.8 and 6.1.1.4'

loop_
_geom_angle_atom_site_label_1
_geom_angle_atom_site_label_2
_geom_angle_atom_site_label_3
_geom_angle
C7 Se1 C6 98.53(19)
C15 O1 C14 122.4(4)
C14 C9 C8 118.1(4)
C14 C9 C10 118.1(4)
C10 C9 C8 123.8(5)
C9 C8 H8 119.8
C7 C8 C9 120.4(5)
C7 C8 H8 119.8
C5 C6 Se1 119.9(4)
C1 C6 Se1 121.5(4)
C1 C6 C5 118.5(5)
C8 C7 Se1 126.5(4)
C8 C7 C15 120.8(5)
C15 C7 Se1 112.6(4)
O1 C14 C9 120.8(4)
C13 C14 O1 116.9(5)
C13 C14 C9 122.3(5)
C9 C10 H10 119.8
C11 C10 C9 120.4(5)
C11 C10 H10 119.8
C14 C13 H13 120.9
C14 C13 C12 118.1(6)
C12 C13 H13 120.9
O1 C15 C7 117.5(5)
O2 C15 O1 117.2(5)
O2 C15 C7 125.4(6)
C6 C5 H5 119.7
C4 C5 C6 120.7(6)
C4 C5 H5 119.7
C4 C3 H3 120.2
C2 C3 H3 120.2
C2 C3 C4 119.6(6)
C13 C12 H12 119.4
C11 C12 C13 121.1(5)
C11 C12 H12 119.4
C6 C1 H1 119.5
C6 C1 C2 121.1(5)
C2 C1 H1 119.5
C10 C11 C12 120.0(5)
C10 C11 H11 120.0
C12 C11 H11 120.0
C5 C4 H4 120.0
C3 C4 C5 120.0(6)
C3 C4 H4 120.0
C3 C2 C1 120.1(6)
C3 C2 H2 120.0
C1 C2 H2 120.0

loop_
_geom_bond_atom_site_label_1
_geom_bond_atom_site_label_2
_geom_bond_distance
Se1 C6 1.910(5)
Se1 C7 1.903(5)
O1 C14 1.378(6)
O1 C15 1.361(6)
O2 C15 1.200(6)
C9 C8 1.435(6)
C9 C14 1.386(6)
C9 C10 1.393(6)
C8 H8 0.9300
C8 C7 1.347(6)
C6 C5 1.378(6)
C6 C1 1.367(8)
C7 C15 1.449(7)
C14 C13 1.376(7)
C10 H10 0.9300
C10 C11 1.376(7)
C13 H13 0.9300
C13 C12 1.381(8)
C5 H5 0.9300
C5 C4 1.370(8)
C3 H3 0.9300
C3 C4 1.370(8)
C3 C2 1.368(9)
C12 H12 0.9300
C12 C11 1.377(8)
C1 H1 0.9300
C1 C2 1.368(8)
C11 H11 0.9300
C4 H4 0.9300
C2 H2 0.9300

loop_
_geom_torsion_atom_site_label_1
_geom_torsion_atom_site_label_2
_geom_torsion_atom_site_label_3
_geom_torsion_atom_site_label_4
_geom_torsion
Se1 C6 C5 C4 -177.2(4)
Se1 C6 C1 C2 174.9(4)
Se1 C7 C15 O1 -177.3(4)
Se1 C7 C15 O2 2.9(7)
O1 C14 C13 C12 -180.0(4)
C9 C8 C7 Se1 179.3(3)
C9 C8 C7 C15 -1.5(7)
C9 C14 C13 C12 -0.1(7)
C9 C10 C11 C12 0.1(8)
C8 C9 C14 O1 0.8(6)
C8 C9 C14 C13 -179.1(4)
C8 C9 C10 C11 179.1(4)
C8 C7 C15 O1 3.4(7)
C8 C7 C15 O2 -176.4(6)
C6 C5 C4 C3 2.4(8)
C6 C1 C2 C3 2.0(9)
C14 O1 C15 O2 176.6(5)
C14 O1 C15 C7 -3.2(7)
C14 C9 C8 C7 -0.5(6)
C14 C9 C10 C11 -1.0(7)
C14 C13 C12 C11 -0.8(8)
C10 C9 C8 C7 179.4(4)
C10 C9 C14 O1 -179.2(4)
C10 C9 C14 C13 0.9(7)
C13 C12 C11 C10 0.8(8)
C15 O1 C14 C9 1.2(7)
C15 O1 C14 C13 -178.9(4)
C5 C6 C1 C2 -1.8(8)
C1 C6 C5 C4 -0.4(8)
C4 C3 C2 C1 0.0(9)
C2 C3 C4 C5 -2.2(9)
